data_4518085
loop_
_publ_author_name
'Ye, Xiaohan'
'Wang, Chenhuan'
'Zhang, Shuyao'
'Wei, Jingwen'
'Shan, Chuan'
'Wojtas, Lukasz'
'Xie, Yan'
'Shi, Xiaodong'

_publ_section_title
;
 Facilitating Ir-Catalyzed C--H Alkynylation with Electrochemistry: Anodic
 Oxidation-Induced Reductive Elimination
;
_journal_name_full 'ACS Catalysis'
_journal_page_first 11693
_journal_page_last 11699
_journal_paper_doi 10.1021/acscatal.0c03207
_journal_year 2020
_chemical_formula_moiety 'C38 H52 N2 O2 Si2, C H2 Cl2, 0.83(H2 O)'
_chemical_formula_sum 'C39 H55.66 Cl2 N2 O2.83 Si2'
_chemical_formula_weight 724.87
_space_group_crystal_system triclinic
_space_group_IT_number 2
_space_group_name_Hall '-P 1'
_space_group_name_H-M_alt 'P -1'
_atom_sites_solution_hydrogens mixed
_audit_creation_date 2020-08-26
_audit_creation_method
;
Olex2 1.2
(compiled 2018.05.29 svn.r3508 for OlexSys, GUI svn.r5506)
;
_cell_angle_alpha 88.9580(10)
_cell_angle_beta 84.3380(10)
_cell_angle_gamma 80.0730(10)
_cell_formula_units_Z 4
_cell_length_a 7.4568(2)
_cell_length_b 20.0275(5)
_cell_length_c 27.8489(7)
_cell_measurement_reflns_used 9993
_cell_measurement_temperature 100(2)
_cell_measurement_theta_max 78.54
_cell_measurement_theta_min 2.75
_cell_volume 4076.73(18)
_computing_cell_refinement 'SAINT V8.40A (?, 2016)'
_computing_data_reduction 'SAINT V8.40A (?, 2016)'
_computing_molecular_graphics 'Olex2 (Dolomanov et al., 2009)'
_computing_publication_material 'Olex2 (Dolomanov et al., 2009)'
_computing_structure_refinement 'XL (Sheldrick, 2008)'
_diffrn_ambient_temperature 100.0
_diffrn_measured_fraction_theta_full 0.994
_diffrn_measured_fraction_theta_max 0.966
_diffrn_measurement_device_type 'Bruker D8 Venture PHOTON II CPAD'
_diffrn_measurement_method 'omega scans'
_diffrn_radiation_monochromator mirrors
_diffrn_radiation_type CuK\a
_diffrn_radiation_wavelength 1.54178
_diffrn_reflns_av_R_equivalents 0.0649
_diffrn_reflns_av_unetI/netI 0.0509
_diffrn_reflns_Laue_measured_fraction_full 0.994
_diffrn_reflns_Laue_measured_fraction_max 0.966
_diffrn_reflns_limit_h_max 9
_diffrn_reflns_limit_h_min -9
_diffrn_reflns_limit_k_max 25
_diffrn_reflns_limit_k_min -25
_diffrn_reflns_limit_l_max 35
_diffrn_reflns_limit_l_min -35
_diffrn_reflns_number 79934
_diffrn_reflns_point_group_measured_fraction_full 0.994
_diffrn_reflns_point_group_measured_fraction_max 0.966
_diffrn_reflns_theta_full 67.679
_diffrn_reflns_theta_max 79.950
_diffrn_reflns_theta_min 2.239
_diffrn_source 'INCOATEC Imus micro-focus source'
_diffrn_standards_number 0
_exptl_absorpt_coefficient_mu 2.273
_exptl_absorpt_correction_T_max 1.0000
_exptl_absorpt_correction_T_min 0.7829
_exptl_absorpt_correction_type multi-scan
_exptl_absorpt_process_details
;
SADABS-2016/2 (Bruker,2016/2) was used for absorption correction.
wR2(int) was 0.1118 before and 0.0785 after correction.
The Ratio of minimum to maximum transmission is 0.7829.
The \l/2 correction factor is Not present.
;
_exptl_crystal_density_diffrn 1.181
_exptl_crystal_description plate
_exptl_crystal_F_000 1553
_exptl_crystal_size_max 0.33
_exptl_crystal_size_mid 0.12
_exptl_crystal_size_min 0.03
_refine_diff_density_max 0.797
_refine_diff_density_min -0.647
_refine_diff_density_rms 0.066
_refine_ls_extinction_method none
_refine_ls_goodness_of_fit_ref 1.016
_refine_ls_hydrogen_treatment mixed
_refine_ls_matrix_type full
_refine_ls_number_parameters 984
_refine_ls_number_reflns 17212
_refine_ls_number_restraints 299
_refine_ls_restrained_S_all 1.015
_refine_ls_R_factor_all 0.0713
_refine_ls_R_factor_gt 0.0592
_refine_ls_shift/su_max 0.003
_refine_ls_shift/su_mean 0.000
_refine_ls_structure_factor_coef Fsqd
_refine_ls_weighting_details 'w=1/[\s^2^(Fo^2^)+(0.0742P)^2^+4.4438P] where P=(Fo^2^+2Fc^2^)/3'
_refine_ls_weighting_scheme calc
_refine_ls_wR_factor_gt 0.1510
_refine_ls_wR_factor_ref 0.1624
_reflns_Friedel_coverage 0.000
_reflns_number_gt 14274
_reflns_number_total 17212
_reflns_threshold_expression 'I > 2\s(I)'
_cod_data_source_file cs0c03207_si_008.cif
_cod_data_source_block 184
_cod_database_code 4518085
_shelx_shelxl_version_number 2018/3
_shelx_space_group_comment
;
The symmetry employed for this shelxl refinement is uniquely defined
by the following loop, which should always be used as a source of
symmetry information in preference to the above space-group names.
They are only intended as comments.
;
_shelx_estimated_absorpt_t_max 0.935
_shelx_estimated_absorpt_t_min 0.521
_olex2_refinement_description
;
1. Fixed Uiso
 At 1.2 times of:
  All C(H) groups, All C(H,H) groups
 At 1.5 times of:
  All C(H,H,H) groups, All O(H,H) groups
2. Restrained distances
 Cl3-C111 = Cl4-C111 = C131-Cl7 = Cl8-C131
 1.75 with sigma of 0.02
 O142-H14B = O142-H14A = O141-H14C = O141-H14D
 0.86 with sigma of 0.02
 C81B-C80B = C81A-C80A = C82A-C80A = C82B-C80B
 1.53 with sigma of 0.005
 C79B-C77B = C79A-C77A = C78B-C77B = C78A-C77A
 1.53 with sigma of 0.005
 C29_$1-Cl4
 -3.45 with sigma of 0.01
 Cl3-Cl4 = Cl8-Cl7
 2.88 with sigma of 0.04
 H14A-H14B = H14C-H14D
 1.39 with sigma of 0.04
 C82A-C81A = C82B-C81B
 2.49 with sigma of 0.01
 C79B-C78B = C79A-C78A
 2.49 with sigma of 0.01
 Si73-C80A \\sim Si73-C80B
 with sigma of 0.005
 Si73-C77B \\sim Si73-C77A
 with sigma of 0.005
3. Uiso/Uaniso restraints and constraints
Cl6 \\sim C121 \\sim Cl5 \\sim Cl8 \\sim C131 \\sim Cl7: within 2A with sigma
of 0.04 and sigma for terminal atoms of 0.08
Cl4 \\sim C111 \\sim Cl3 \\sim C101 \\sim Cl1 \\sim Cl2: within 2A with sigma
of 0.04 and sigma for terminal atoms of 0.08
C82A \\sim C82B \\sim C80B \\sim C80A \\sim C81A \\sim C81B: within 2A with
sigma of 0.04 and sigma for terminal atoms of 0.08
C78B \\sim C77B \\sim C79B \\sim C78A \\sim C79A: within 2A with sigma of 0.04
and sigma for terminal atoms of 0.08
Uanis(C131) = Uanis(Cl5)
Uanis(C111) = Uanis(C101)
Uanis(C81B) = Uanis(C81A)
Uanis(C80B) = Uanis(C80A)
Uanis(C78B) = Uanis(C78A)
4. Rigid body (RIGU) restrains
 Cl8, C131, Cl7
 with sigma for 1-2 distances of 0.004 and sigma for 1-3 distances of 0.004
 Cl4, C111, Cl3
 with sigma for 1-2 distances of 0.004 and sigma for 1-3 distances of 0.004
 C82A, C80A, C81A
 with sigma for 1-2 distances of 0.004 and sigma for 1-3 distances of 0.004
 C82B, C80B, C81B
 with sigma for 1-2 distances of 0.004 and sigma for 1-3 distances of 0.004
 C78A, C77A, C79A
 with sigma for 1-2 distances of 0.004 and sigma for 1-3 distances of 0.004
 C78B, C77B, C79B
 with sigma for 1-2 distances of 0.004 and sigma for 1-3 distances of 0.004
5. Others
 Sof(C77B)=Sof(H77B)=Sof(C78B)=Sof(H78D)=Sof(H78E)=Sof(H78F)=Sof(C79B)=
 Sof(H79D)=Sof(H79E)=Sof(H79F)=Sof(C80B)=Sof(H80B)=Sof(C81B)=Sof(H81D)=
 Sof(H81E)=Sof(H81F)=Sof(C82B)=Sof(H82D)=Sof(H82E)=Sof(H82F)=1-FVAR(1)
 Sof(C77A)=Sof(H77A)=Sof(C78A)=Sof(H78A)=Sof(H78B)=Sof(H78C)=Sof(C79A)=
 Sof(H79A)=Sof(H79B)=Sof(H79C)=Sof(C80A)=Sof(H80A)=Sof(C81A)=Sof(H81A)=
 Sof(H81B)=Sof(H81C)=Sof(C82A)=Sof(H82A)=Sof(H82B)=Sof(H82C)=FVAR(1)
 Fixed Sof: C101(0.8) H10A(0.8) H10B(0.8) Cl1(0.8) Cl2(0.8) C121(0.86)
 H12A(0.86) H12B(0.86) Cl5(0.86) Cl6(0.86) C131(0.14) H13A(0.14) H13B(0.14)
 Cl7(0.14) Cl8(0.14) C111(0.2) H11A(0.2) H11B(0.2) Cl3(0.2) Cl4(0.2) O142(0.8)
 H14A(0.8) H14B(0.8) O141(0.86) H14C(0.86) H14D(0.86)
6.a Ternary CH refined with riding coordinates:
 C24(H24), C27(H27), C30(H30), C36(H36), C39(H39), C42(H42), C74(H74),
 C77A(H77A), C80A(H80A), C77B(H77B), C80B(H80B), C86(H86), C89(H89), C92(H92)
6.b Secondary CH2 refined with riding coordinates:
 C101(H10A,H10B), C121(H12A,H12B), C131(H13A,H13B), C111(H11A,H11B)
6.c Aromatic/amide H refined with riding coordinates:
 C3(H3), C4(H4), C5(H5), C6(H6), C9(H9), C13(H13), C15(H15), C16(H16),
 C17(H17), C18(H18), C53(H53), C54(H54), C55(H55), C56(H56), C59(H59), C63(H63),
  C65(H65), C66(H66), C67(H67), C68(H68)
6.d Idealised Me refined as rotating group:
 C25(H25A,H25B,H25C), C26(H26A,H26B,H26C), C28(H28A,H28B,H28C), C29(H29A,H29B,
 H29C), C31(H31A,H31B,H31C), C32(H32A,H32B,H32C), C37(H37A,H37B,H37C), C38(H38A,
 H38B,H38C), C40(H40A,H40B,H40C), C41(H41A,H41B,H41C), C43(H43A,H43B,H43C),
 C44(H44A,H44B,H44C), C75(H75A,H75B,H75C), C76(H76A,H76B,H76C), C78A(H78A,H78B,
 H78C), C79A(H79A,H79B,H79C), C81A(H81A,H81B,H81C), C82A(H82A,H82B,H82C),
 C78B(H78D,H78E,H78F), C79B(H79D,H79E,H79F), C81B(H81D,H81E,H81F), C82B(H82D,
 H82E,H82F), C87(H87A,H87B,H87C), C88(H88A,H88B,H88C), C90(H90A,H90B,H90C),
 C91(H91A,H91B,H91C), C93(H93A,H93B,H93C), C94(H94A,H94B,H94C)
;
_olex2_submission_special_instructions 'No special instructions were received'

loop_
_space_group_symop_operation_xyz
'x, y, z'
'-x, -y, -z'

loop_
_atom_site_label
_atom_site_type_symbol
_atom_site_fract_x
_atom_site_fract_y
_atom_site_fract_z
_atom_site_U_iso_or_equiv
_atom_site_adp_type
_atom_site_occupancy
_atom_site_site_symmetry_order
_atom_site_calc_flag
_atom_site_refinement_flags_posn
_atom_site_refinement_flags_adp
_atom_site_refinement_flags_occupancy
_atom_site_disorder_assembly
_atom_site_disorder_group
O1 O 0.5532(2) 0.57606(9) 0.55682(6) 0.0348(4) Uani 1 1 d . . . . .
N2 N 0.3847(2) 0.57756(9) 0.54689(6) 0.0242(4) Uani 1 1 d . . . . .
C3 C 0.2583(3) 0.56250(12) 0.58224(8) 0.0291(5) Uani 1 1 d . . . . .
H3 H 0.292531 0.553645 0.614001 0.035 Uiso 1 1 calc R . . . .
C4 C 0.0821(3) 0.55984(12) 0.57292(9) 0.0315(5) Uani 1 1 d . . . . .
H4 H -0.003735 0.548958 0.598086 0.038 Uiso 1 1 calc R . . . .
C5 C 0.0294(3) 0.57302(12) 0.52678(9) 0.0288(5) Uani 1 1 d . . . . .
H5 H -0.091750 0.571081 0.519799 0.035 Uiso 1 1 calc R . . . .
C6 C 0.1592(3) 0.58915(11) 0.49105(8) 0.0239(4) Uani 1 1 d . . . . .
H6 H 0.125888 0.598198 0.459217 0.029 Uiso 1 1 calc R . . . .
C7 C 0.3360(3) 0.59226(10) 0.50103(7) 0.0211(4) Uani 1 1 d . . . . .
C8 C 0.4752(3) 0.61191(10) 0.46431(7) 0.0198(4) Uani 1 1 d . . . . .
C9 C 0.5877(3) 0.65738(10) 0.47509(7) 0.0207(4) Uani 1 1 d . . . . .
H9 H 0.578998 0.674753 0.506907 0.025 Uiso 1 1 calc R . . . .
C10 C 0.7130(3) 0.67759(10) 0.43955(8) 0.0205(4) Uani 1 1 d . . . . .
C11 C 0.7301(3) 0.65015(10) 0.39286(7) 0.0198(4) Uani 1 1 d . . . . .
C12 C 0.6172(3) 0.60464(10) 0.38190(7) 0.0200(4) Uani 1 1 d . . . . .
C13 C 0.4880(3) 0.58648(10) 0.41770(7) 0.0206(4) Uani 1 1 d . . . . .
H13 H 0.408836 0.556642 0.410039 0.025 Uiso 1 1 calc R . . . .
C14 C 0.8656(3) 0.67057(11) 0.35489(8) 0.0222(4) Uani 1 1 d . . . . .
C15 C 0.8319(3) 0.72824(12) 0.32735(10) 0.0338(5) Uani 1 1 d . . . . .
H15 H 0.717303 0.757648 0.332451 0.041 Uiso 1 1 calc R . . . .
C16 C 0.9634(4) 0.74395(13) 0.29221(10) 0.0410(6) Uani 1 1 d . . . . .
H16 H 0.940329 0.783906 0.273293 0.049 Uiso 1 1 calc R . . . .
C17 C 1.1281(4) 0.70035(14) 0.28534(10) 0.0379(6) Uani 1 1 d . . . . .
H17 H 1.219960 0.710071 0.261415 0.045 Uiso 1 1 calc R . . . .
C18 C 1.1595(3) 0.64292(14) 0.31299(9) 0.0335(5) Uani 1 1 d . . . . .
H18 H 1.272928 0.612827 0.307793 0.040 Uiso 1 1 calc R . . . .
N19 N 1.0304(2) 0.62854(10) 0.34776(7) 0.0246(4) Uani 1 1 d . . . . .
O20 O 1.0641(2) 0.57443(9) 0.37456(6) 0.0348(4) Uani 1 1 d . . . . .
C21 C 0.6387(3) 0.57600(11) 0.33424(8) 0.0224(4) Uani 1 1 d . . . . .
C22 C 0.6652(3) 0.55225(11) 0.29425(8) 0.0245(4) Uani 1 1 d . . . . .
Si23 Si 0.73607(8) 0.52019(3) 0.23232(2) 0.02406(13) Uani 1 1 d . . . . .
C24 C 0.6689(4) 0.59286(13) 0.18972(9) 0.0345(5) Uani 1 1 d . . . . .
H24 H 0.739811 0.581018 0.157750 0.041 Uiso 1 1 calc R . . . .
C25 C 0.4647(4) 0.60435(17) 0.18168(11) 0.0497(7) Uani 1 1 d . . . . .
H25A H 0.436643 0.564264 0.166268 0.074 Uiso 1 1 calc GR . . . .
H25B H 0.436417 0.643966 0.160847 0.074 Uiso 1 1 calc GR . . . .
H25C H 0.390809 0.612128 0.212818 0.074 Uiso 1 1 calc GR . . . .
C26 C 0.7220(6) 0.65830(15) 0.20681(11) 0.0547(8) Uani 1 1 d . . . . .
H26A H 0.651721 0.672215 0.237674 0.082 Uiso 1 1 calc GR . . . .
H26B H 0.695226 0.694057 0.182771 0.082 Uiso 1 1 calc GR . . . .
H26C H 0.852944 0.650556 0.210932 0.082 Uiso 1 1 calc GR . . . .
C27 C 0.9929(3) 0.49725(16) 0.22844(9) 0.0376(6) Uani 1 1 d . . . . .
H27 H 1.038712 0.540517 0.233182 0.045 Uiso 1 1 calc R . . . .
C28 C 1.0787(3) 0.47072(15) 0.17890(9) 0.0396(6) Uani 1 1 d . . . . .
H28A H 1.212075 0.466381 0.177549 0.059 Uiso 1 1 calc GR . . . .
H28B H 1.033035 0.502447 0.153912 0.059 Uiso 1 1 calc GR . . . .
H28C H 1.046230 0.426281 0.173444 0.059 Uiso 1 1 calc GR . . . .
C29 C 1.0622(4) 0.4501(3) 0.26795(12) 0.0766(14) Uani 1 1 d D . . . .
H29A H 1.009121 0.469053 0.299408 0.115 Uiso 1 1 calc GR . . . .
H29B H 1.195850 0.444790 0.266157 0.115 Uiso 1 1 calc GR . . . .
H29C H 1.026762 0.405768 0.263952 0.115 Uiso 1 1 calc GR . . . .
C30 C 0.6087(3) 0.44950(12) 0.22163(9) 0.0306(5) Uani 1 1 d . . . . .
H30 H 0.476100 0.469980 0.226667 0.037 Uiso 1 1 calc R . . . .
C31 C 0.6406(4) 0.42422(16) 0.16899(10) 0.0444(7) Uani 1 1 d . . . . .
H31A H 0.633033 0.463185 0.147027 0.067 Uiso 1 1 calc GR . . . .
H31B H 0.546954 0.397364 0.162969 0.067 Uiso 1 1 calc GR . . . .
H31C H 0.761930 0.396063 0.163519 0.067 Uiso 1 1 calc GR . . . .
C32 C 0.6343(5) 0.39121(15) 0.25759(12) 0.0469(7) Uani 1 1 d . . . . .
H32A H 0.762353 0.368553 0.254214 0.070 Uiso 1 1 calc GR . . . .
H32B H 0.555284 0.358691 0.251236 0.070 Uiso 1 1 calc GR . . . .
H32C H 0.601932 0.408903 0.290461 0.070 Uiso 1 1 calc GR . . . .
C33 C 0.8229(3) 0.72692(11) 0.45011(8) 0.0243(4) Uani 1 1 d . . . . .
C34 C 0.9137(3) 0.76912(12) 0.45730(9) 0.0288(5) Uani 1 1 d . . . . .
Si35 Si 1.05016(8) 0.83687(3) 0.46274(3) 0.02875(15) Uani 1 1 d . . . . .
C36 C 1.1657(3) 0.84592(13) 0.40000(10) 0.0351(5) Uani 1 1 d . . . . .
H36 H 1.068590 0.849290 0.377323 0.042 Uiso 1 1 calc R . . . .
C37 C 1.2523(5) 0.90995(19) 0.39254(13) 0.0584(9) Uani 1 1 d . . . . .
H37A H 1.157899 0.950143 0.398920 0.088 Uiso 1 1 calc GR . . . .
H37B H 1.307603 0.911398 0.359195 0.088 Uiso 1 1 calc GR . . . .
H37C H 1.346822 0.909222 0.414722 0.088 Uiso 1 1 calc GR . . . .
C38 C 1.3063(4) 0.78269(17) 0.38552(11) 0.0485(7) Uani 1 1 d . . . . .
H38A H 1.409043 0.779376 0.405323 0.073 Uiso 1 1 calc GR . . . .
H38B H 1.350920 0.785881 0.351408 0.073 Uiso 1 1 calc GR . . . .
H38C H 1.248791 0.742324 0.390571 0.073 Uiso 1 1 calc GR . . . .
C39 C 0.8837(3) 0.91640(13) 0.48127(12) 0.0424(7) Uani 1 1 d . . . . .
H39 H 0.955177 0.954302 0.481450 0.051 Uiso 1 1 calc R . . . .
C40 C 0.7441(4) 0.93431(17) 0.44452(16) 0.0612(10) Uani 1 1 d . . . . .
H40A H 0.807495 0.942187 0.412950 0.092 Uiso 1 1 calc GR . . . .
H40B H 0.658433 0.975431 0.454910 0.092 Uiso 1 1 calc GR . . . .
H40C H 0.676551 0.896825 0.442118 0.092 Uiso 1 1 calc GR . . . .
C41 C 0.7868(4) 0.91157(17) 0.53205(14) 0.0569(9) Uani 1 1 d . . . . .
H41A H 0.720101 0.873365 0.533463 0.085 Uiso 1 1 calc GR . . . .
H41B H 0.700621 0.953671 0.539553 0.085 Uiso 1 1 calc GR . . . .
H41C H 0.877600 0.904590 0.555613 0.085 Uiso 1 1 calc GR . . . .
C42 C 1.2204(3) 0.81003(14) 0.50773(10) 0.0360(5) Uani 1 1 d . . . . .
H42 H 1.327426 0.780663 0.489917 0.043 Uiso 1 1 calc R . . . .
C43 C 1.1508(4) 0.76684(15) 0.54952(11) 0.0422(6) Uani 1 1 d . . . . .
H43A H 1.046525 0.793904 0.568465 0.063 Uiso 1 1 calc GR . . . .
H43B H 1.249051 0.752120 0.570256 0.063 Uiso 1 1 calc GR . . . .
H43C H 1.112398 0.727023 0.536439 0.063 Uiso 1 1 calc GR . . . .
C44 C 1.2928(4) 0.87107(17) 0.52667(12) 0.0475(7) Uani 1 1 d . . . . .
H44A H 1.346601 0.895113 0.499455 0.071 Uiso 1 1 calc GR . . . .
H44B H 1.386281 0.855074 0.548589 0.071 Uiso 1 1 calc GR . . . .
H44C H 1.191782 0.901857 0.544023 0.071 Uiso 1 1 calc GR . . . .
O51 O 0.1229(2) 0.93590(9) 1.06843(6) 0.0326(4) Uani 1 1 d . . . . .
N52 N -0.0431(2) 0.93297(9) 1.05768(7) 0.0249(4) Uani 1 1 d . . . . .
C53 C -0.1871(3) 0.95357(11) 1.09104(9) 0.0308(5) Uani 1 1 d . . . . .
H53 H -0.164711 0.967408 1.122031 0.037 Uiso 1 1 calc R . . . .
C54 C -0.3641(3) 0.95478(12) 1.08084(10) 0.0333(5) Uani 1 1 d . . . . .
H54 H -0.462757 0.969421 1.104624 0.040 Uiso 1 1 calc R . . . .
C55 C -0.3985(3) 0.93466(11) 1.03592(10) 0.0309(5) Uani 1 1 d . . . . .
H55 H -0.520312 0.935642 1.028312 0.037 Uiso 1 1 calc R . . . .
C56 C -0.2511(3) 0.91301(11) 1.00220(9) 0.0262(4) Uani 1 1 d . . . . .
H56 H -0.272476 0.899152 0.971124 0.031 Uiso 1 1 calc R . . . .
C57 C -0.0724(3) 0.91131(10) 1.01326(8) 0.0221(4) Uani 1 1 d . . . . .
C58 C 0.0890(3) 0.88526(10) 0.97918(8) 0.0207(4) Uani 1 1 d . . . . .
C59 C 0.2405(3) 0.84263(10) 0.99472(8) 0.0206(4) Uani 1 1 d . . . . .
H59 H 0.244233 0.832267 1.028073 0.025 Uiso 1 1 calc R . . . .
C60 C 0.3874(3) 0.81491(10) 0.96173(8) 0.0202(4) Uani 1 1 d . . . . .
C61 C 0.3848(3) 0.83179(10) 0.91266(8) 0.0207(4) Uani 1 1 d . . . . .
C62 C 0.2327(3) 0.87481(10) 0.89706(8) 0.0227(4) Uani 1 1 d . . . . .
C63 C 0.0844(3) 0.90067(10) 0.93030(8) 0.0226(4) Uani 1 1 d . . . . .
H63 H -0.019764 0.928855 0.919426 0.027 Uiso 1 1 calc R . . . .
C64 C 0.5396(3) 0.80376(10) 0.87675(8) 0.0220(4) Uani 1 1 d . . . . .
C65 C 0.5497(3) 0.74357(12) 0.85283(10) 0.0335(5) Uani 1 1 d . . . . .
H65 H 0.457217 0.716724 0.860195 0.040 Uiso 1 1 calc R . . . .
C66 C 0.6934(4) 0.72150(14) 0.81803(10) 0.0389(6) Uani 1 1 d . . . . .
H66 H 0.699527 0.680250 0.801156 0.047 Uiso 1 1 calc R . . . .
C67 C 0.8274(3) 0.76126(14) 0.80863(9) 0.0343(5) Uani 1 1 d . . . . .
H67 H 0.927231 0.747213 0.785046 0.041 Uiso 1 1 calc R . . . .
C68 C 0.8170(3) 0.82031(13) 0.83294(8) 0.0294(5) Uani 1 1 d . . . . .
H68 H 0.910713 0.846842 0.826429 0.035 Uiso 1 1 calc R . . . .
N69 N 0.6735(2) 0.84200(9) 0.86664(7) 0.0241(4) Uani 1 1 d . . . . .
O70 O 0.6646(2) 0.89855(9) 0.88948(6) 0.0346(4) Uani 1 1 d . . . . .
C71 C 0.2320(3) 0.89347(11) 0.84713(8) 0.0259(4) Uani 1 1 d . . . . .
C72 C 0.2361(3) 0.90923(12) 0.80523(9) 0.0303(5) Uani 1 1 d . . . . .
Si73 Si 0.24819(10) 0.93179(3) 0.74064(2) 0.03400(16) Uani 1 1 d D . . . .
C74 C 0.1331(5) 0.86851(16) 0.71183(11) 0.0473(7) Uani 1 1 d . . . . .
H74 H 0.008531 0.871177 0.729402 0.057 Uiso 1 1 calc R . . . .
C75 C 0.2365(5) 0.79569(17) 0.71861(15) 0.0613(9) Uani 1 1 d . . . . .
H75A H 0.358374 0.790655 0.700919 0.092 Uiso 1 1 calc GR . . . .
H75B H 0.168188 0.763166 0.706218 0.092 Uiso 1 1 calc GR . . . .
H75C H 0.248555 0.787076 0.752995 0.092 Uiso 1 1 calc GR . . . .
C76 C 0.1072(9) 0.8821(3) 0.65881(14) 0.0941(17) Uani 1 1 d . . . . .
H76A H 0.053758 0.929812 0.654523 0.141 Uiso 1 1 calc GR . . . .
H76B H 0.025208 0.853191 0.648192 0.141 Uiso 1 1 calc GR . . . .
H76C H 0.225952 0.872024 0.639580 0.141 Uiso 1 1 calc GR . . . .
C77A C 0.5025(7) 0.9180(8) 0.7229(3) 0.0462(18) Uani 0.591(8) 1 d D U P A 1
H77A H 0.544402 0.869566 0.731588 0.055 Uiso 0.591(8) 1 calc R . P A 1
C78A C 0.610(3) 0.9570(11) 0.7533(5) 0.057(3) Uani 0.591(8) 1 d D U P A 1
H78A H 0.584780 1.005367 0.745186 0.086 Uiso 0.591(8) 1 calc GR . P A 1
H78B H 0.741415 0.939937 0.746419 0.086 Uiso 0.591(8) 1 calc GR . P A 1
H78C H 0.573515 0.950792 0.787585 0.086 Uiso 0.591(8) 1 calc GR . P A 1
C79A C 0.5715(12) 0.9219(4) 0.6694(2) 0.069(2) Uani 0.591(8) 1 d D U P A 1
H79A H 0.517116 0.890719 0.650860 0.104 Uiso 0.591(8) 1 calc GR . P A 1
H79B H 0.705033 0.909153 0.665449 0.104 Uiso 0.591(8) 1 calc GR . P A 1
H79C H 0.536450 0.968263 0.657606 0.104 Uiso 0.591(8) 1 calc GR . P A 1
C80A C 0.1162(13) 1.0213(3) 0.7332(3) 0.0640(17) Uani 0.591(8) 1 d D U P A 1
H80A H -0.015305 1.018665 0.730841 0.077 Uiso 0.591(8) 1 calc R . P A 1
C81A C 0.1291(18) 1.0662(7) 0.7764(3) 0.068(3) Uani 0.591(8) 1 d D U P A 1
H81A H 0.084443 1.045158 0.806217 0.102 Uiso 0.591(8) 1 calc GR . P A 1
H81B H 0.054230 1.110944 0.772532 0.102 Uiso 0.591(8) 1 calc GR . P A 1
H81C H 0.256744 1.071310 0.777982 0.102 Uiso 0.591(8) 1 calc GR . P A 1
C82A C 0.1897(18) 1.0551(4) 0.6876(2) 0.111(4) Uani 0.591(8) 1 d D U P A 1
H82A H 0.313965 1.062903 0.691152 0.167 Uiso 0.591(8) 1 calc GR . P A 1
H82B H 0.110404 1.098535 0.682630 0.167 Uiso 0.591(8) 1 calc GR . P A 1
H82C H 0.192100 1.025561 0.659817 0.167 Uiso 0.591(8) 1 calc GR . P A 1
C77B C 0.4935(8) 0.9302(11) 0.7159(5) 0.058(5) Uani 0.409(8) 1 d D U P A 2
H77B H 0.558944 0.882243 0.712728 0.070 Uiso 0.409(8) 1 calc R . P A 2
C78B C 0.582(5) 0.9685(18) 0.7515(7) 0.057(3) Uani 0.409(8) 1 d D U P A 2
H78D H 0.527673 1.016612 0.751393 0.086 Uiso 0.409(8) 1 calc GR . P A 2
H78E H 0.713977 0.963450 0.741922 0.086 Uiso 0.409(8) 1 calc GR . P A 2
H78F H 0.562219 0.949879 0.784011 0.086 Uiso 0.409(8) 1 calc GR . P A 2
C79B C 0.5009(14) 0.9655(7) 0.6667(4) 0.070(3) Uani 0.409(8) 1 d D U P A 2
H79D H 0.434672 0.943355 0.644702 0.105 Uiso 0.409(8) 1 calc GR . P A 2
H79E H 0.628726 0.962445 0.653359 0.105 Uiso 0.409(8) 1 calc GR . P A 2
H79F H 0.444222 1.013240 0.670497 0.105 Uiso 0.409(8) 1 calc GR . P A 2
C80B C 0.097(2) 1.0188(4) 0.7469(4) 0.0640(17) Uani 0.409(8) 1 d D U P A 2
H80B H -0.007369 1.012141 0.770870 0.077 Uiso 0.409(8) 1 calc R . P A 2
C81B C 0.188(3) 1.0716(12) 0.7698(5) 0.068(3) Uani 0.409(8) 1 d D U P A 2
H81D H 0.240031 1.052611 0.799068 0.102 Uiso 0.409(8) 1 calc GR . P A 2
H81E H 0.095924 1.111970 0.778263 0.102 Uiso 0.409(8) 1 calc GR . P A 2
H81F H 0.284741 1.084054 0.746911 0.102 Uiso 0.409(8) 1 calc GR . P A 2
C82B C 0.0078(13) 1.0486(5) 0.7026(4) 0.066(3) Uani 0.409(8) 1 d D U P A 2
H82D H 0.101118 1.047329 0.675142 0.099 Uiso 0.409(8) 1 calc GR . P A 2
H82E H -0.050863 1.095623 0.709163 0.099 Uiso 0.409(8) 1 calc GR . P A 2
H82F H -0.084459 1.021968 0.695053 0.099 Uiso 0.409(8) 1 calc GR . P A 2
C83 C 0.5384(3) 0.76914(10) 0.97869(8) 0.0216(4) Uani 1 1 d . . . . .
C84 C 0.6637(3) 0.73045(11) 0.99368(8) 0.0235(4) Uani 1 1 d . . . . .
Si85 Si 0.85816(7) 0.66967(3) 1.01259(2) 0.01942(12) Uani 1 1 d . . . . .
C86 C 0.8850(3) 0.68735(11) 1.07756(8) 0.0255(4) Uani 1 1 d . . . . .
H86 H 0.777278 0.674325 1.097479 0.031 Uiso 1 1 calc R . . . .
C87 C 0.8837(4) 0.76267(13) 1.08728(9) 0.0366(5) Uani 1 1 d . . . . .
H87A H 0.987149 0.777436 1.068048 0.055 Uiso 1 1 calc GR . . . .
H87B H 0.894176 0.769138 1.121625 0.055 Uiso 1 1 calc GR . . . .
H87C H 0.769034 0.789510 1.078369 0.055 Uiso 1 1 calc GR . . . .
C88 C 1.0563(4) 0.64379(15) 1.09464(9) 0.0388(6) Uani 1 1 d . . . . .
H88A H 1.054115 0.595894 1.088639 0.058 Uiso 1 1 calc GR . . . .
H88B H 1.059250 0.650843 1.129267 0.058 Uiso 1 1 calc GR . . . .
H88C H 1.165419 0.656748 1.076962 0.058 Uiso 1 1 calc GR . . . .
C89 C 1.0692(3) 0.68179(11) 0.97194(8) 0.0253(4) Uani 1 1 d . . . . .
H89 H 1.129437 0.714390 0.988729 0.030 Uiso 1 1 calc R . . . .
C90 C 1.0262(3) 0.71356(13) 0.92291(9) 0.0310(5) Uani 1 1 d . . . . .
H90A H 0.967397 0.683047 0.905034 0.046 Uiso 1 1 calc GR . . . .
H90B H 1.140022 0.720836 0.904410 0.046 Uiso 1 1 calc GR . . . .
H90C H 0.943786 0.757093 0.927989 0.046 Uiso 1 1 calc GR . . . .
C91 C 1.2097(3) 0.61598(13) 0.96485(9) 0.0330(5) Uani 1 1 d . . . . .
H91A H 1.237908 0.596840 0.996417 0.049 Uiso 1 1 calc GR . . . .
H91B H 1.321764 0.625872 0.946840 0.049 Uiso 1 1 calc GR . . . .
H91C H 1.158789 0.583308 0.946792 0.049 Uiso 1 1 calc GR . . . .
C92 C 0.7960(3) 0.58279(10) 1.00650(8) 0.0231(4) Uani 1 1 d . . . . .
H92 H 0.901760 0.548435 1.015265 0.028 Uiso 1 1 calc R . . . .
C93 C 0.7616(3) 0.56853(12) 0.95449(9) 0.0302(5) Uani 1 1 d . . . . .
H93A H 0.661438 0.602675 0.944531 0.045 Uiso 1 1 calc GR . . . .
H93B H 0.728626 0.523384 0.952810 0.045 Uiso 1 1 calc GR . . . .
H93C H 0.872774 0.570414 0.932957 0.045 Uiso 1 1 calc GR . . . .
C94 C 0.6291(3) 0.57441(12) 1.04160(9) 0.0296(5) Uani 1 1 d . . . . .
H94A H 0.659067 0.577711 1.074859 0.044 Uiso 1 1 calc GR . . . .
H94B H 0.595538 0.530002 1.036667 0.044 Uiso 1 1 calc GR . . . .
H94C H 0.526160 0.610170 1.035675 0.044 Uiso 1 1 calc GR . . . .
C101 C 0.7875(7) 0.6966(2) 0.63456(18) 0.0572(11) Uani 0.8 1 d . U P B 1
H10A H 0.912935 0.690612 0.618025 0.069 Uiso 0.8 1 calc R . P B 1
H10B H 0.754766 0.651091 0.640471 0.069 Uiso 0.8 1 calc R . P B 1
Cl1 Cl 0.78212(19) 0.73809(6) 0.69030(5) 0.0680(3) Uani 0.8 1 d . U P B 1
Cl2 Cl 0.6359(4) 0.74279(12) 0.59772(7) 0.0797(7) Uani 0.8 1 d . U P B 1
C121 C 0.4318(9) 0.8473(3) 1.1861(2) 0.0608(13) Uani 0.86 1 d . U P C 1
H12A H 0.559010 0.834313 1.171219 0.073 Uiso 0.86 1 calc R . P C 1
H12B H 0.391425 0.896283 1.180184 0.073 Uiso 0.86 1 calc R . P C 1
Cl5 Cl 0.2835(3) 0.79843(6) 1.15992(6) 0.0888(5) Uani 0.86 1 d . U P C 1
Cl6 Cl 0.4212(2) 0.83080(6) 1.24903(4) 0.0783(4) Uani 0.86 1 d . U P C 1
C131 C 0.239(4) 0.8208(19) 1.1681(11) 0.0888(5) Uani 0.14 1 d D U P D 2
H13A H 0.164515 0.788985 1.184294 0.107 Uiso 0.14 1 calc R . P D 2
H13B H 0.158016 0.861695 1.157459 0.107 Uiso 0.14 1 calc R . P D 2
Cl7 Cl 0.391(2) 0.7824(8) 1.1207(6) 0.150(5) Uani 0.14 1 d D U P D 2
Cl8 Cl 0.402(4) 0.8408(13) 1.2043(9) 0.211(11) Uani 0.14 1 d D U P D 2
C111 C 0.703(2) 0.6867(8) 0.6281(7) 0.0572(11) Uani 0.2 1 d D U P E 2
H11A H 0.595632 0.671396 0.645881 0.069 Uiso 0.2 1 calc R . P E 2
H11B H 0.757090 0.652208 0.603384 0.069 Uiso 0.2 1 calc R . P E 2
Cl3 Cl 0.6350(9) 0.7640(6) 0.6005(4) 0.094(3) Uani 0.2 1 d D U P E 2
Cl4 Cl 0.8617(18) 0.6952(5) 0.6675(3) 0.188(6) Uani 0.2 1 d D U P E 2
O142 O 0.6770(3) 0.54815(11) 0.64449(7) 0.0298(4) Uani 0.8 1 d D . P F 1
H14A H 0.742(5) 0.5082(12) 0.6432(14) 0.045 Uiso 0.8 1 d DR . P G 1
H14B H 0.637(5) 0.5560(19) 0.6171(9) 0.045 Uiso 0.8 1 d DR . P H 1
O141 O 0.2216(3) 0.98487(10) 1.15108(7) 0.0306(4) Uani 0.86 1 d D . P . .
H14C H 0.194(5) 0.9691(18) 1.1249(9) 0.046 Uiso 0.86 1 d DR . P . .
H14D H 0.254(5) 1.0225(13) 1.1423(13) 0.046 Uiso 0.86 1 d DR . P . .

loop_
_atom_site_aniso_label
_atom_site_aniso_U_11
_atom_site_aniso_U_22
_atom_site_aniso_U_33
_atom_site_aniso_U_23
_atom_site_aniso_U_13
_atom_site_aniso_U_12
O1 0.0236(8) 0.0461(10) 0.0344(9) 0.0130(8) -0.0053(7) -0.0051(7)
N2 0.0218(8) 0.0241(9) 0.0242(9) 0.0039(7) 0.0029(7) -0.0004(7)
C3 0.0303(11) 0.0294(11) 0.0235(10) 0.0062(9) 0.0058(9) 0.0005(9)
C4 0.0286(11) 0.0293(12) 0.0320(12) 0.0046(9) 0.0135(9) -0.0023(9)
C5 0.0217(10) 0.0286(11) 0.0346(12) 0.0011(9) 0.0059(9) -0.0049(8)
C6 0.0230(10) 0.0209(10) 0.0260(10) 0.0013(8) 0.0042(8) -0.0024(8)
C7 0.0221(9) 0.0180(9) 0.0211(9) -0.0007(7) 0.0042(8) -0.0011(7)
C8 0.0168(9) 0.0185(9) 0.0221(9) 0.0015(7) 0.0022(7) 0.0004(7)
C9 0.0200(9) 0.0193(9) 0.0209(9) -0.0014(7) 0.0009(8) -0.0001(7)
C10 0.0175(9) 0.0167(9) 0.0261(10) -0.0009(8) -0.0005(8) -0.0005(7)
C11 0.0174(9) 0.0172(9) 0.0227(9) 0.0006(7) 0.0028(7) 0.0004(7)
C12 0.0195(9) 0.0184(9) 0.0201(9) -0.0010(7) 0.0027(7) -0.0003(7)
C13 0.0179(9) 0.0192(9) 0.0234(10) -0.0018(8) 0.0035(8) -0.0024(7)
C14 0.0202(9) 0.0214(10) 0.0245(10) -0.0014(8) 0.0029(8) -0.0047(8)
C15 0.0317(12) 0.0222(11) 0.0432(14) 0.0062(10) 0.0077(10) 0.0001(9)
C16 0.0482(15) 0.0290(12) 0.0420(14) 0.0106(11) 0.0114(12) -0.0061(11)
C17 0.0367(13) 0.0401(14) 0.0362(13) 0.0030(11) 0.0129(10) -0.0144(11)
C18 0.0226(11) 0.0419(14) 0.0337(12) -0.0001(10) 0.0085(9) -0.0056(10)
N19 0.0198(8) 0.0282(9) 0.0248(9) 0.0026(7) 0.0017(7) -0.0035(7)
O20 0.0263(8) 0.0378(9) 0.0348(9) 0.0132(7) 0.0032(7) 0.0050(7)
C21 0.0202(9) 0.0217(10) 0.0248(10) 0.0001(8) 0.0041(8) -0.0051(8)
C22 0.0232(10) 0.0258(11) 0.0241(10) -0.0009(8) 0.0034(8) -0.0057(8)
Si23 0.0225(3) 0.0278(3) 0.0209(3) -0.0043(2) 0.0039(2) -0.0045(2)
C24 0.0458(14) 0.0304(12) 0.0245(11) -0.0010(9) 0.0039(10) -0.0024(10)
C25 0.0498(17) 0.0478(17) 0.0429(15) 0.0042(13) -0.0007(13) 0.0128(13)
C26 0.095(3) 0.0334(15) 0.0356(14) 0.0005(11) 0.0053(15) -0.0171(15)
C27 0.0240(11) 0.0589(17) 0.0295(12) -0.0106(11) 0.0041(9) -0.0091(11)
C28 0.0282(12) 0.0519(16) 0.0332(13) -0.0035(11) 0.0072(10) 0.0032(11)
C29 0.0294(15) 0.152(4) 0.0384(16) 0.015(2) -0.0008(13) 0.0108(19)
C30 0.0271(11) 0.0318(12) 0.0326(12) -0.0078(9) 0.0034(9) -0.0073(9)
C31 0.0454(15) 0.0462(16) 0.0431(15) -0.0185(12) 0.0051(12) -0.0155(12)
C32 0.0561(17) 0.0324(14) 0.0533(17) 0.0016(12) -0.0030(14) -0.0122(12)
C33 0.0215(10) 0.0230(10) 0.0266(10) -0.0032(8) 0.0029(8) -0.0011(8)
C34 0.0230(10) 0.0256(11) 0.0371(12) -0.0064(9) 0.0010(9) -0.0040(9)
Si35 0.0182(3) 0.0220(3) 0.0462(4) -0.0066(3) -0.0031(2) -0.0033(2)
C36 0.0269(11) 0.0330(13) 0.0463(14) 0.0047(11) -0.0061(10) -0.0069(10)
C37 0.067(2) 0.057(2) 0.0587(19) 0.0126(16) -0.0083(16) -0.0335(17)
C38 0.0383(14) 0.0553(18) 0.0441(15) 0.0037(13) 0.0084(12) 0.0068(13)
C39 0.0238(11) 0.0284(12) 0.076(2) -0.0173(13) -0.0094(12) -0.0015(9)
C40 0.0357(15) 0.0441(17) 0.102(3) -0.0187(17) -0.0262(17) 0.0123(13)
C41 0.0319(14) 0.0490(18) 0.085(2) -0.0319(17) 0.0044(15) 0.0025(12)
C42 0.0255(11) 0.0386(14) 0.0428(14) -0.0068(11) -0.0022(10) -0.0025(10)
C43 0.0439(15) 0.0389(14) 0.0455(15) -0.0046(12) -0.0076(12) -0.0094(12)
C44 0.0371(14) 0.0603(19) 0.0528(17) 0.0031(14) -0.0138(12) -0.0247(13)
O51 0.0232(8) 0.0317(9) 0.0417(9) -0.0093(7) -0.0037(7) 0.0002(6)
N52 0.0209(8) 0.0181(8) 0.0338(10) -0.0024(7) 0.0024(7) -0.0004(7)
C53 0.0318(12) 0.0213(10) 0.0361(12) -0.0047(9) 0.0086(10) -0.0019(9)
C54 0.0274(11) 0.0218(11) 0.0455(14) -0.0011(10) 0.0153(10) -0.0005(9)
C55 0.0184(10) 0.0214(10) 0.0499(14) 0.0030(10) 0.0051(9) -0.0005(8)
C56 0.0193(10) 0.0178(10) 0.0396(12) 0.0018(9) 0.0016(9) -0.0006(8)
C57 0.0186(9) 0.0138(9) 0.0316(11) 0.0001(8) 0.0035(8) 0.0003(7)
C58 0.0156(9) 0.0154(9) 0.0298(10) -0.0014(8) 0.0023(8) -0.0017(7)
C59 0.0173(9) 0.0154(9) 0.0280(10) 0.0006(8) 0.0006(8) -0.0011(7)
C60 0.0160(9) 0.0134(9) 0.0298(10) 0.0005(8) 0.0009(8) -0.0006(7)
C61 0.0160(9) 0.0156(9) 0.0295(10) -0.0013(8) 0.0015(8) -0.0016(7)
C62 0.0184(9) 0.0197(10) 0.0295(11) 0.0016(8) -0.0005(8) -0.0030(8)
C63 0.0159(9) 0.0166(9) 0.0339(11) 0.0011(8) -0.0010(8) 0.0004(7)
C64 0.0171(9) 0.0207(10) 0.0263(10) 0.0010(8) 0.0011(8) -0.0003(7)
C65 0.0275(11) 0.0266(11) 0.0452(14) -0.0072(10) 0.0096(10) -0.0080(9)
C66 0.0355(13) 0.0333(13) 0.0446(14) -0.0128(11) 0.0116(11) -0.0038(10)
C67 0.0247(11) 0.0424(14) 0.0316(12) -0.0013(10) 0.0097(9) -0.0006(10)
C68 0.0220(10) 0.0382(13) 0.0273(11) 0.0029(9) 0.0039(9) -0.0069(9)
N69 0.0211(8) 0.0250(9) 0.0259(9) 0.0012(7) 0.0009(7) -0.0052(7)
O70 0.0354(9) 0.0306(9) 0.0392(9) -0.0076(7) 0.0063(7) -0.0145(7)
C71 0.0203(10) 0.0246(10) 0.0310(11) 0.0007(9) 0.0008(8) -0.0008(8)
C72 0.0268(11) 0.0285(11) 0.0331(12) 0.0015(9) 0.0001(9) -0.0001(9)
Si73 0.0417(4) 0.0292(3) 0.0300(3) 0.0076(3) -0.0057(3) -0.0027(3)
C74 0.0561(18) 0.0499(17) 0.0369(14) -0.0023(12) -0.0068(13) -0.0102(14)
C75 0.063(2) 0.0435(18) 0.079(2) -0.0093(16) 0.0000(18) -0.0156(15)
C76 0.151(5) 0.102(4) 0.042(2) -0.005(2) -0.028(2) -0.048(3)
C77A 0.047(4) 0.035(4) 0.053(4) 0.003(3) 0.024(3) -0.013(2)
C78A 0.038(7) 0.050(7) 0.081(3) 0.006(3) 0.003(2) -0.005(6)
C79A 0.089(5) 0.042(3) 0.065(4) -0.008(3) 0.041(4) -0.008(3)
C80A 0.091(3) 0.0415(19) 0.057(4) 0.015(2) -0.029(3) 0.005(2)
C81A 0.091(9) 0.037(3) 0.070(3) 0.002(3) -0.004(4) 0.003(4)
C82A 0.199(12) 0.057(4) 0.061(4) 0.023(3) 0.005(5) 0.009(6)
C77B 0.064(8) 0.061(12) 0.052(5) 0.006(5) 0.012(5) -0.031(6)
C78B 0.038(7) 0.050(7) 0.081(3) 0.006(3) 0.003(2) -0.005(6)
C79B 0.048(5) 0.100(9) 0.063(5) 0.033(6) 0.005(4) -0.022(5)
C80B 0.091(3) 0.0415(19) 0.057(4) 0.015(2) -0.029(3) 0.005(2)
C81B 0.091(9) 0.037(3) 0.070(3) 0.002(3) -0.004(4) 0.003(4)
C82B 0.056(5) 0.049(5) 0.090(6) 0.014(4) -0.020(5) 0.009(4)
C83 0.0174(9) 0.0183(9) 0.0273(10) 0.0003(8) 0.0026(8) -0.0005(8)
C84 0.0209(10) 0.0207(10) 0.0270(10) -0.0002(8) 0.0043(8) -0.0016(8)
Si85 0.0149(2) 0.0172(3) 0.0245(3) 0.0016(2) 0.0005(2) 0.00043(19)
C86 0.0256(10) 0.0244(11) 0.0256(10) 0.0015(8) 0.0002(8) -0.0036(8)
C87 0.0497(15) 0.0292(12) 0.0316(12) -0.0013(10) -0.0037(11) -0.0090(11)
C88 0.0368(13) 0.0451(15) 0.0319(12) 0.0023(11) -0.0102(10) 0.0039(11)
C89 0.0172(9) 0.0269(11) 0.0314(11) 0.0014(9) 0.0012(8) -0.0048(8)
C90 0.0268(11) 0.0316(12) 0.0324(12) 0.0063(9) 0.0064(9) -0.0051(9)
C91 0.0162(10) 0.0401(13) 0.0384(13) 0.0012(10) 0.0021(9) 0.0043(9)
C92 0.0177(9) 0.0183(10) 0.0317(11) 0.0008(8) 0.0010(8) -0.0011(7)
C93 0.0281(11) 0.0290(11) 0.0337(12) -0.0053(9) 0.0010(9) -0.0072(9)
C94 0.0257(11) 0.0295(12) 0.0343(12) 0.0018(9) 0.0017(9) -0.0092(9)
C101 0.053(3) 0.040(2) 0.076(3) -0.0018(18) 0.008(2) -0.0109(18)
Cl1 0.0842(8) 0.0551(6) 0.0651(7) -0.0077(5) -0.0307(6) 0.0010(5)
Cl2 0.1221(16) 0.0665(11) 0.0556(7) -0.0092(6) -0.0405(8) -0.0117(8)
C121 0.084(3) 0.040(2) 0.052(2) 0.019(2) 0.002(2) 0.000(2)
Cl5 0.1260(12) 0.0427(6) 0.0994(10) -0.0005(6) -0.0537(10) 0.0050(6)
Cl6 0.1240(11) 0.0566(6) 0.0632(6) 0.0224(5) -0.0212(6) -0.0356(7)
C131 0.1260(12) 0.0427(6) 0.0994(10) -0.0005(6) -0.0537(10) 0.0050(6)
Cl7 0.126(10) 0.158(12) 0.154(11) 0.064(9) -0.055(9) 0.023(9)
Cl8 0.26(2) 0.152(17) 0.20(2) -0.076(15) -0.102(17) 0.063(15)
C111 0.053(3) 0.040(2) 0.076(3) -0.0018(18) 0.008(2) -0.0109(18)
Cl3 0.034(3) 0.099(7) 0.146(8) 0.021(5) 0.001(3) -0.007(3)
Cl4 0.197(11) 0.258(14) 0.099(6) -0.039(8) -0.085(7) 0.035(10)
O142 0.0303(10) 0.0324(11) 0.0261(10) 0.0001(8) -0.0033(8) -0.0033(8)
O141 0.0327(10) 0.0278(10) 0.0312(10) -0.0008(8) -0.0021(8) -0.0051(8)

loop_
_atom_type_symbol
_atom_type_description
_atom_type_scat_dispersion_real
_atom_type_scat_dispersion_imag
_atom_type_scat_source
C C 0.0181 0.0091 'International Tables Vol C Tables 4.2.6.8 and 6.1.1.4'
H H 0.0000 0.0000 'International Tables Vol C Tables 4.2.6.8 and 6.1.1.4'
Cl Cl 0.3639 0.7018 'International Tables Vol C Tables 4.2.6.8 and 6.1.1.4'
N N 0.0311 0.0180 'International Tables Vol C Tables 4.2.6.8 and 6.1.1.4'
O O 0.0492 0.0322 'International Tables Vol C Tables 4.2.6.8 and 6.1.1.4'
Si Si 0.2541 0.3302 'International Tables Vol C Tables 4.2.6.8 and 6.1.1.4'

loop_
_geom_angle_atom_site_label_1
_geom_angle_atom_site_label_2
_geom_angle_atom_site_label_3
_geom_angle
_geom_angle_site_symmetry_1
_geom_angle_site_symmetry_3
_geom_angle_publ_flag
O1 N2 C3 119.23(19) . . ?
O1 N2 C7 120.69(17) . . ?
C3 N2 C7 120.05(19) . . ?
N2 C3 H3 119.3 . . ?
N2 C3 C4 121.3(2) . . ?
C4 C3 H3 119.3 . . ?
C3 C4 H4 120.0 . . ?
C3 C4 C5 120.1(2) . . ?
C5 C4 H4 120.0 . . ?
C4 C5 H5 121.0 . . ?
C4 C5 C6 118.1(2) . . ?
C6 C5 H5 121.0 . . ?
C5 C6 H6 119.4 . . ?
C7 C6 C5 121.3(2) . . ?
C7 C6 H6 119.4 . . ?
N2 C7 C6 119.14(18) . . ?
N2 C7 C8 118.26(18) . . ?
C6 C7 C8 122.59(19) . . ?
C9 C8 C7 121.28(18) . . ?
C13 C8 C7 118.98(18) . . ?
C13 C8 C9 119.68(18) . . ?
C8 C9 H9 119.7 . . ?
C8 C9 C10 120.60(19) . . ?
C10 C9 H9 119.7 . . ?
C9 C10 C11 119.69(18) . . ?
C9 C10 C33 120.56(19) . . ?
C11 C10 C33 119.74(18) . . ?
C10 C11 C14 120.09(18) . . ?
C12 C11 C10 119.82(17) . . ?
C12 C11 C14 120.08(18) . . ?
C11 C12 C13 119.71(18) . . ?
C11 C12 C21 119.19(17) . . ?
C13 C12 C21 121.09(18) . . ?
C8 C13 C12 120.44(19) . . ?
C8 C13 H13 119.8 . . ?
C12 C13 H13 119.8 . . ?
C15 C14 C11 123.63(19) . . ?
N19 C14 C11 116.71(18) . . ?
N19 C14 C15 119.65(19) . . ?
C14 C15 H15 119.6 . . ?
C14 C15 C16 120.7(2) . . ?
C16 C15 H15 119.6 . . ?
C15 C16 H16 120.7 . . ?
C17 C16 C15 118.6(2) . . ?
C17 C16 H16 120.7 . . ?
C16 C17 H17 120.0 . . ?
C18 C17 C16 120.1(2) . . ?
C18 C17 H17 120.0 . . ?
C17 C18 H18 119.6 . . ?
N19 C18 C17 120.8(2) . . ?
N19 C18 H18 119.6 . . ?
C18 N19 C14 120.2(2) . . ?
O20 N19 C14 119.75(17) . . ?
O20 N19 C18 120.08(19) . . ?
C22 C21 C12 177.0(2) . . ?
C21 C22 Si23 172.09(19) . . ?
C22 Si23 C24 107.09(10) . . ?
C22 Si23 C27 105.41(11) . . ?
C22 Si23 C30 108.32(10) . . ?
C27 Si23 C24 109.52(13) . . ?
C30 Si23 C24 109.71(12) . . ?
C30 Si23 C27 116.33(12) . . ?
Si23 C24 H24 107.3 . . ?
C25 C24 Si23 113.05(19) . . ?
C25 C24 H24 107.3 . . ?
C26 C24 Si23 111.2(2) . . ?
C26 C24 H24 107.3 . . ?
C26 C24 C25 110.4(3) . . ?
C24 C25 H25A 109.5 . . ?
C24 C25 H25B 109.5 . . ?
C24 C25 H25C 109.5 . . ?
H25A C25 H25B 109.5 . . ?
H25A C25 H25C 109.5 . . ?
H25B C25 H25C 109.5 . . ?
C24 C26 H26A 109.5 . . ?
C24 C26 H26B 109.5 . . ?
C24 C26 H26C 109.5 . . ?
H26A C26 H26B 109.5 . . ?
H26A C26 H26C 109.5 . . ?
H26B C26 H26C 109.5 . . ?
Si23 C27 H27 106.0 . . ?
C28 C27 Si23 113.32(18) . . ?
C28 C27 H27 106.0 . . ?
C29 C27 Si23 113.81(19) . . ?
C29 C27 H27 106.0 . . ?
C29 C27 C28 111.0(3) . . ?
C27 C28 H28A 109.5 . . ?
C27 C28 H28B 109.5 . . ?
C27 C28 H28C 109.5 . . ?
H28A C28 H28B 109.5 . . ?
H28A C28 H28C 109.5 . . ?
H28B C28 H28C 109.5 . . ?
C27 C29 H29A 109.5 . . ?
C27 C29 H29B 109.5 . . ?
C27 C29 H29C 109.5 . . ?
H29A C29 H29B 109.5 . . ?
H29A C29 H29C 109.5 . . ?
H29B C29 H29C 109.5 . . ?
Si23 C30 H30 105.5 . . ?
C31 C30 Si23 112.80(17) . . ?
C31 C30 H30 105.5 . . ?
C32 C30 Si23 114.75(18) . . ?
C32 C30 H30 105.5 . . ?
C32 C30 C31 112.0(2) . . ?
C30 C31 H31A 109.5 . . ?
C30 C31 H31B 109.5 . . ?
C30 C31 H31C 109.5 . . ?
H31A C31 H31B 109.5 . . ?
H31A C31 H31C 109.5 . . ?
H31B C31 H31C 109.5 . . ?
C30 C32 H32A 109.5 . . ?
C30 C32 H32B 109.5 . . ?
C30 C32 H32C 109.5 . . ?
H32A C32 H32B 109.5 . . ?
H32A C32 H32C 109.5 . . ?
H32B C32 H32C 109.5 . . ?
C34 C33 C10 177.6(2) . . ?
C33 C34 Si35 174.8(2) . . ?
C34 Si35 C36 104.70(11) . . ?
C34 Si35 C39 106.94(11) . . ?
C34 Si35 C42 108.99(12) . . ?
C39 Si35 C36 110.93(13) . . ?
C42 Si35 C36 111.91(11) . . ?
C42 Si35 C39 112.89(13) . . ?
Si35 C36 H36 106.8 . . ?
C37 C36 Si35 114.3(2) . . ?
C37 C36 H36 106.8 . . ?
C38 C36 Si35 111.20(19) . . ?
C38 C36 H36 106.8 . . ?
C38 C36 C37 110.6(3) . . ?
C36 C37 H37A 109.5 . . ?
C36 C37 H37B 109.5 . . ?
C36 C37 H37C 109.5 . . ?
H37A C37 H37B 109.5 . . ?
H37A C37 H37C 109.5 . . ?
H37B C37 H37C 109.5 . . ?
C36 C38 H38A 109.5 . . ?
C36 C38 H38B 109.5 . . ?
C36 C38 H38C 109.5 . . ?
H38A C38 H38B 109.5 . . ?
H38A C38 H38C 109.5 . . ?
H38B C38 H38C 109.5 . . ?
Si35 C39 H39 107.5 . . ?
C40 C39 Si35 110.7(2) . . ?
C40 C39 H39 107.5 . . ?
C40 C39 C41 110.5(3) . . ?
C41 C39 Si35 112.9(2) . . ?
C41 C39 H39 107.5 . . ?
C39 C40 H40A 109.5 . . ?
C39 C40 H40B 109.5 . . ?
C39 C40 H40C 109.5 . . ?
H40A C40 H40B 109.5 . . ?
H40A C40 H40C 109.5 . . ?
H40B C40 H40C 109.5 . . ?
C39 C41 H41A 109.5 . . ?
C39 C41 H41B 109.5 . . ?
C39 C41 H41C 109.5 . . ?
H41A C41 H41B 109.5 . . ?
H41A C41 H41C 109.5 . . ?
H41B C41 H41C 109.5 . . ?
Si35 C42 H42 106.5 . . ?
C43 C42 Si35 113.96(18) . . ?
C43 C42 H42 106.5 . . ?
C43 C42 C44 111.3(2) . . ?
C44 C42 Si35 111.6(2) . . ?
C44 C42 H42 106.5 . . ?
C42 C43 H43A 109.5 . . ?
C42 C43 H43B 109.5 . . ?
C42 C43 H43C 109.5 . . ?
H43A C43 H43B 109.5 . . ?
H43A C43 H43C 109.5 . . ?
H43B C43 H43C 109.5 . . ?
C42 C44 H44A 109.5 . . ?
C42 C44 H44B 109.5 . . ?
C42 C44 H44C 109.5 . . ?
H44A C44 H44B 109.5 . . ?
H44A C44 H44C 109.5 . . ?
H44B C44 H44C 109.5 . . ?
O51 N52 C53 119.0(2) . . ?
O51 N52 C57 120.91(17) . . ?
C53 N52 C57 120.1(2) . . ?
N52 C53 H53 119.3 . . ?
N52 C53 C54 121.4(2) . . ?
C54 C53 H53 119.3 . . ?
C53 C54 H54 120.1 . . ?
C53 C54 C55 119.9(2) . . ?
C55 C54 H54 120.1 . . ?
C54 C55 H55 120.7 . . ?
C54 C55 C56 118.5(2) . . ?
C56 C55 H55 120.7 . . ?
C55 C56 H56 119.5 . . ?
C55 C56 C57 120.9(2) . . ?
C57 C56 H56 119.5 . . ?
N52 C57 C56 119.15(19) . . ?
N52 C57 C58 118.22(18) . . ?
C56 C57 C58 122.6(2) . . ?
C59 C58 C57 121.25(19) . . ?
C63 C58 C57 119.15(19) . . ?
C63 C58 C59 119.50(18) . . ?
C58 C59 H59 119.6 . . ?
C58 C59 C60 120.8(2) . . ?
C60 C59 H59 119.6 . . ?
C59 C60 C61 119.73(19) . . ?
C59 C60 C83 119.36(19) . . ?
C61 C60 C83 120.92(18) . . ?
C60 C61 C64 121.08(18) . . ?
C62 C61 C60 119.48(18) . . ?
C62 C61 C64 119.44(19) . . ?
C61 C62 C63 120.2(2) . . ?
C61 C62 C71 119.49(19) . . ?
C63 C62 C71 120.3(2) . . ?
C58 C63 C62 120.33(19) . . ?
C58 C63 H63 119.8 . . ?
C62 C63 H63 119.8 . . ?
C65 C64 C61 123.46(19) . . ?
N69 C64 C61 116.86(18) . . ?
N69 C64 C65 119.65(19) . . ?
C64 C65 H65 119.6 . . ?
C64 C65 C66 120.9(2) . . ?
C66 C65 H65 119.6 . . ?
C65 C66 H66 120.9 . . ?
C67 C66 C65 118.2(2) . . ?
C67 C66 H66 120.9 . . ?
C66 C67 H67 119.8 . . ?
C68 C67 C66 120.4(2) . . ?
C68 C67 H67 119.8 . . ?
C67 C68 H68 119.6 . . ?
C67 C68 N69 120.9(2) . . ?
N69 C68 H68 119.6 . . ?
C64 N69 C68 120.01(19) . . ?
O70 N69 C64 119.63(17) . . ?
O70 N69 C68 120.35(18) . . ?
C72 C71 C62 178.3(2) . . ?
C71 C72 Si73 178.5(2) . . ?
C72 Si73 C74 104.82(13) . . ?
C72 Si73 C77A 102.3(3) . . ?
C72 Si73 C80A 109.2(2) . . ?
C72 Si73 C77B 110.1(3) . . ?
C72 Si73 C80B 97.5(4) . . ?
C74 Si73 C77A 112.4(5) . . ?
C74 Si73 C80A 110.2(3) . . ?
C74 Si73 C77B 114.0(7) . . ?
C74 Si73 C80B 112.1(5) . . ?
C77A Si73 C80A 116.9(6) . . ?
C77B Si73 C80B 116.4(8) . . ?
Si73 C74 H74 107.1 . . ?
C75 C74 Si73 110.6(2) . . ?
C75 C74 H74 107.1 . . ?
C76 C74 Si73 114.3(3) . . ?
C76 C74 H74 107.1 . . ?
C76 C74 C75 110.3(3) . . ?
C74 C75 H75A 109.5 . . ?
C74 C75 H75B 109.5 . . ?
C74 C75 H75C 109.5 . . ?
H75A C75 H75B 109.5 . . ?
H75A C75 H75C 109.5 . . ?
H75B C75 H75C 109.5 . . ?
C74 C76 H76A 109.5 . . ?
C74 C76 H76B 109.5 . . ?
C74 C76 H76C 109.5 . . ?
H76A C76 H76B 109.5 . . ?
H76A C76 H76C 109.5 . . ?
H76B C76 H76C 109.5 . . ?
Si73 C77A H77A 103.7 . . ?
C78A C77A Si73 114.9(12) . . ?
C78A C77A H77A 103.7 . . ?
C78A C77A C79A 110.0(6) . . ?
C79A C77A Si73 118.8(5) . . ?
C79A C77A H77A 103.7 . . ?
C77A C78A H78A 109.5 . . ?
C77A C78A H78B 109.5 . . ?
C77A C78A H78C 109.5 . . ?
H78A C78A H78B 109.5 . . ?
H78A C78A H78C 109.5 . . ?
H78B C78A H78C 109.5 . . ?
C77A C79A H79A 109.5 . . ?
C77A C79A H79B 109.5 . . ?
C77A C79A H79C 109.5 . . ?
H79A C79A H79B 109.5 . . ?
H79A C79A H79C 109.5 . . ?
H79B C79A H79C 109.5 . . ?
Si73 C80A H80A 108.7 . . ?
C81A C80A Si73 111.3(8) . . ?
C81A C80A H80A 108.7 . . ?
C82A C80A Si73 111.3(5) . . ?
C82A C80A H80A 108.7 . . ?
C82A C80A C81A 108.0(5) . . ?
C80A C81A H81A 109.5 . . ?
C80A C81A H81B 109.5 . . ?
C80A C81A H81C 109.5 . . ?
H81A C81A H81B 109.5 . . ?
H81A C81A H81C 109.5 . . ?
H81B C81A H81C 109.5 . . ?
C80A C82A H82A 109.5 . . ?
C80A C82A H82B 109.5 . . ?
C80A C82A H82C 109.5 . . ?
H82A C82A H82B 109.5 . . ?
H82A C82A H82C 109.5 . . ?
H82B C82A H82C 109.5 . . ?
Si73 C77B H77B 110.0 . . ?
C78B C77B Si73 107.5(19) . . ?
C78B C77B H77B 110.0 . . ?
C78B C77B C79B 109.5(7) . . ?
C79B C77B Si73 110.0(5) . . ?
C79B C77B H77B 110.0 . . ?
C77B C78B H78D 109.5 . . ?
C77B C78B H78E 109.5 . . ?
C77B C78B H78F 109.5 . . ?
H78D C78B H78E 109.5 . . ?
H78D C78B H78F 109.5 . . ?
H78E C78B H78F 109.5 . . ?
C77B C79B H79D 109.5 . . ?
C77B C79B H79E 109.5 . . ?
C77B C79B H79F 109.5 . . ?
H79D C79B H79E 109.5 . . ?
H79D C79B H79F 109.5 . . ?
H79E C79B H79F 109.5 . . ?
Si73 C80B H80B 104.8 . . ?
C81B C80B Si73 113.3(14) . . ?
C81B C80B H80B 104.8 . . ?
C82B C80B Si73 117.7(6) . . ?
C82B C80B H80B 104.8 . . ?
C82B C80B C81B 110.1(7) . . ?
C80B C81B H81D 109.5 . . ?
C80B C81B H81E 109.5 . . ?
C80B C81B H81F 109.5 . . ?
H81D C81B H81E 109.5 . . ?
H81D C81B H81F 109.5 . . ?
H81E C81B H81F 109.5 . . ?
C80B C82B H82D 109.5 . . ?
C80B C82B H82E 109.5 . . ?
C80B C82B H82F 109.5 . . ?
H82D C82B H82E 109.5 . . ?
H82D C82B H82F 109.5 . . ?
H82E C82B H82F 109.5 . . ?
C84 C83 C60 178.9(2) . . ?
C83 C84 Si85 176.4(2) . . ?
C84 Si85 C86 108.34(10) . . ?
C84 Si85 C89 107.86(10) . . ?
C84 Si85 C92 105.98(10) . . ?
C86 Si85 C89 111.06(10) . . ?
C86 Si85 C92 110.49(10) . . ?
C92 Si85 C89 112.85(10) . . ?
Si85 C86 H86 107.1 . . ?
C87 C86 Si85 112.93(16) . . ?
C87 C86 H86 107.1 . . ?
C88 C86 Si85 111.71(16) . . ?
C88 C86 H86 107.1 . . ?
C88 C86 C87 110.5(2) . . ?
C86 C87 H87A 109.5 . . ?
C86 C87 H87B 109.5 . . ?
C86 C87 H87C 109.5 . . ?
H87A C87 H87B 109.5 . . ?
H87A C87 H87C 109.5 . . ?
H87B C87 H87C 109.5 . . ?
C86 C88 H88A 109.5 . . ?
C86 C88 H88B 109.5 . . ?
C86 C88 H88C 109.5 . . ?
H88A C88 H88B 109.5 . . ?
H88A C88 H88C 109.5 . . ?
H88B C88 H88C 109.5 . . ?
Si85 C89 H89 106.7 . . ?
C90 C89 Si85 113.50(15) . . ?
C90 C89 H89 106.7 . . ?
C90 C89 C91 110.37(19) . . ?
C91 C89 Si85 112.53(15) . . ?
C91 C89 H89 106.7 . . ?
C89 C90 H90A 109.5 . . ?
C89 C90 H90B 109.5 . . ?
C89 C90 H90C 109.5 . . ?
H90A C90 H90B 109.5 . . ?
H90A C90 H90C 109.5 . . ?
H90B C90 H90C 109.5 . . ?
C89 C91 H91A 109.5 . . ?
C89 C91 H91B 109.5 . . ?
C89 C91 H91C 109.5 . . ?
H91A C91 H91B 109.5 . . ?
H91A C91 H91C 109.5 . . ?
H91B C91 H91C 109.5 . . ?
Si85 C92 H92 107.8 . . ?
C93 C92 Si85 111.81(15) . . ?
C93 C92 H92 107.8 . . ?
C94 C92 Si85 110.89(15) . . ?
C94 C92 H92 107.8 . . ?
C94 C92 C93 110.54(18) . . ?
C92 C93 H93A 109.5 . . ?
C92 C93 H93B 109.5 . . ?
C92 C93 H93C 109.5 . . ?
H93A C93 H93B 109.5 . . ?
H93A C93 H93C 109.5 . . ?
H93B C93 H93C 109.5 . . ?
C92 C94 H94A 109.5 . . ?
C92 C94 H94B 109.5 . . ?
C92 C94 H94C 109.5 . . ?
H94A C94 H94B 109.5 . . ?
H94A C94 H94C 109.5 . . ?
H94B C94 H94C 109.5 . . ?
H10A C101 H10B 108.0 . . ?
Cl1 C101 H10A 109.4 . . ?
Cl1 C101 H10B 109.4 . . ?
Cl2 C101 H10A 109.4 . . ?
Cl2 C101 H10B 109.4 . . ?
Cl2 C101 Cl1 111.1(2) . . ?
H12A C121 H12B 108.4 . . ?
Cl5 C121 H12A 110.1 . . ?
Cl5 C121 H12B 110.1 . . ?
Cl6 C121 H12A 110.1 . . ?
Cl6 C121 H12B 110.1 . . ?
Cl6 C121 Cl5 108.2(3) . . ?
H13A C131 H13B 109.8 . . ?
Cl7 C131 H13A 112.2 . . ?
Cl7 C131 H13B 112.2 . . ?
Cl7 C131 Cl8 97.8(15) . . ?
Cl8 C131 H13A 112.2 . . ?
Cl8 C131 H13B 112.2 . . ?
H11A C111 H11B 108.2 . . ?
Cl3 C111 H11A 109.8 . . ?
Cl3 C111 H11B 109.8 . . ?
Cl4 C111 H11A 109.8 . . ?
Cl4 C111 H11B 109.8 . . ?
Cl4 C111 Cl3 109.4(10) . . ?
H14A O142 H14B 107(3) . . ?
H14C O141 H14D 103(3) . . ?

loop_
_geom_bond_atom_site_label_1
_geom_bond_atom_site_label_2
_geom_bond_distance
_geom_bond_site_symmetry_2
_geom_bond_publ_flag
O1 N2 1.308(2) . ?
N2 C3 1.361(3) . ?
N2 C7 1.375(3) . ?
C3 H3 0.9500 . ?
C3 C4 1.374(4) . ?
C4 H4 0.9500 . ?
C4 C5 1.388(4) . ?
C5 H5 0.9500 . ?
C5 C6 1.392(3) . ?
C6 H6 0.9500 . ?
C6 C7 1.386(3) . ?
C7 C8 1.482(3) . ?
C8 C9 1.395(3) . ?
C8 C13 1.392(3) . ?
C9 H9 0.9500 . ?
C9 C10 1.396(3) . ?
C10 C11 1.406(3) . ?
C10 C33 1.439(3) . ?
C11 C12 1.400(3) . ?
C11 C14 1.490(3) . ?
C12 C13 1.404(3) . ?
C12 C21 1.439(3) . ?
C13 H13 0.9500 . ?
C14 C15 1.375(3) . ?
C14 N19 1.364(3) . ?
C15 H15 0.9500 . ?
C15 C16 1.387(3) . ?
C16 H16 0.9500 . ?
C16 C17 1.377(4) . ?
C17 H17 0.9500 . ?
C17 C18 1.372(4) . ?
C18 H18 0.9500 . ?
C18 N19 1.360(3) . ?
N19 O20 1.307(2) . ?
C21 C22 1.204(3) . ?
C22 Si23 1.846(2) . ?
Si23 C24 1.892(3) . ?
Si23 C27 1.884(3) . ?
Si23 C30 1.879(2) . ?
C24 H24 1.0000 . ?
C24 C25 1.539(4) . ?
C24 C26 1.529(4) . ?
C25 H25A 0.9800 . ?
C25 H25B 0.9800 . ?
C25 H25C 0.9800 . ?
C26 H26A 0.9800 . ?
C26 H26B 0.9800 . ?
C26 H26C 0.9800 . ?
C27 H27 1.0000 . ?
C27 C28 1.527(3) . ?
C27 C29 1.509(5) . ?
C28 H28A 0.9800 . ?
C28 H28B 0.9800 . ?
C28 H28C 0.9800 . ?
C29 H29A 0.9800 . ?
C29 H29B 0.9800 . ?
C29 H29C 0.9800 . ?
C30 H30 1.0000 . ?
C30 C31 1.542(3) . ?
C30 C32 1.523(4) . ?
C31 H31A 0.9800 . ?
C31 H31B 0.9800 . ?
C31 H31C 0.9800 . ?
C32 H32A 0.9800 . ?
C32 H32B 0.9800 . ?
C32 H32C 0.9800 . ?
C33 C34 1.202(3) . ?
C34 Si35 1.847(2) . ?
Si35 C36 1.890(3) . ?
Si35 C39 1.888(3) . ?
Si35 C42 1.877(3) . ?
C36 H36 1.0000 . ?
C36 C37 1.534(4) . ?
C36 C38 1.530(4) . ?
C37 H37A 0.9800 . ?
C37 H37B 0.9800 . ?
C37 H37C 0.9800 . ?
C38 H38A 0.9800 . ?
C38 H38B 0.9800 . ?
C38 H38C 0.9800 . ?
C39 H39 1.0000 . ?
C39 C40 1.526(4) . ?
C39 C41 1.533(5) . ?
C40 H40A 0.9800 . ?
C40 H40B 0.9800 . ?
C40 H40C 0.9800 . ?
C41 H41A 0.9800 . ?
C41 H41B 0.9800 . ?
C41 H41C 0.9800 . ?
C42 H42 1.0000 . ?
C42 C43 1.540(4) . ?
C42 C44 1.540(4) . ?
C43 H43A 0.9800 . ?
C43 H43B 0.9800 . ?
C43 H43C 0.9800 . ?
C44 H44A 0.9800 . ?
C44 H44B 0.9800 . ?
C44 H44C 0.9800 . ?
O51 N52 1.313(2) . ?
N52 C53 1.360(3) . ?
N52 C57 1.368(3) . ?
C53 H53 0.9500 . ?
C53 C54 1.374(4) . ?
C54 H54 0.9500 . ?
C54 C55 1.382(4) . ?
C55 H55 0.9500 . ?
C55 C56 1.387(3) . ?
C56 H56 0.9500 . ?
C56 C57 1.391(3) . ?
C57 C58 1.483(3) . ?
C58 C59 1.394(3) . ?
C58 C63 1.393(3) . ?
C59 H59 0.9500 . ?
C59 C60 1.401(3) . ?
C60 C61 1.403(3) . ?
C60 C83 1.437(3) . ?
C61 C62 1.402(3) . ?
C61 C64 1.489(3) . ?
C62 C63 1.402(3) . ?
C62 C71 1.434(3) . ?
C63 H63 0.9500 . ?
C64 C65 1.375(3) . ?
C64 N69 1.365(3) . ?
C65 H65 0.9500 . ?
C65 C66 1.389(3) . ?
C66 H66 0.9500 . ?
C66 C67 1.384(4) . ?
C67 H67 0.9500 . ?
C67 C68 1.360(4) . ?
C68 H68 0.9500 . ?
C68 N69 1.368(3) . ?
N69 O70 1.297(2) . ?
C71 C72 1.202(3) . ?
C72 Si73 1.844(3) . ?
Si73 C74 1.880(3) . ?
Si73 C77A 1.886(4) . ?
Si73 C80A 1.909(4) . ?
Si73 C77B 1.885(5) . ?
Si73 C80B 1.906(5) . ?
C74 H74 1.0000 . ?
C74 C75 1.545(5) . ?
C74 C76 1.521(5) . ?
C75 H75A 0.9800 . ?
C75 H75B 0.9800 . ?
C75 H75C 0.9800 . ?
C76 H76A 0.9800 . ?
C76 H76B 0.9800 . ?
C76 H76C 0.9800 . ?
C77A H77A 1.0000 . ?
C77A C78A 1.531(5) . ?
C77A C79A 1.534(5) . ?
C78A H78A 0.9800 . ?
C78A H78B 0.9800 . ?
C78A H78C 0.9800 . ?
C79A H79A 0.9800 . ?
C79A H79B 0.9800 . ?
C79A H79C 0.9800 . ?
C80A H80A 1.0000 . ?
C80A C81A 1.535(5) . ?
C80A C82A 1.526(5) . ?
C81A H81A 0.9800 . ?
C81A H81B 0.9800 . ?
C81A H81C 0.9800 . ?
C82A H82A 0.9800 . ?
C82A H82B 0.9800 . ?
C82A H82C 0.9800 . ?
C77B H77B 1.0000 . ?
C77B C78B 1.531(5) . ?
C77B C79B 1.532(5) . ?
C78B H78D 0.9800 . ?
C78B H78E 0.9800 . ?
C78B H78F 0.9800 . ?
C79B H79D 0.9800 . ?
C79B H79E 0.9800 . ?
C79B H79F 0.9800 . ?
C80B H80B 1.0000 . ?
C80B C81B 1.529(5) . ?
C80B C82B 1.522(5) . ?
C81B H81D 0.9800 . ?
C81B H81E 0.9800 . ?
C81B H81F 0.9800 . ?
C82B H82D 0.9800 . ?
C82B H82E 0.9800 . ?
C82B H82F 0.9800 . ?
C83 C84 1.210(3) . ?
C84 Si85 1.839(2) . ?
Si85 C86 1.886(2) . ?
Si85 C89 1.894(2) . ?
Si85 C92 1.891(2) . ?
C86 H86 1.0000 . ?
C86 C87 1.536(3) . ?
C86 C88 1.530(3) . ?
C87 H87A 0.9800 . ?
C87 H87B 0.9800 . ?
C87 H87C 0.9800 . ?
C88 H88A 0.9800 . ?
C88 H88B 0.9800 . ?
C88 H88C 0.9800 . ?
C89 H89 1.0000 . ?
C89 C90 1.535(3) . ?
C89 C91 1.538(3) . ?
C90 H90A 0.9800 . ?
C90 H90B 0.9800 . ?
C90 H90C 0.9800 . ?
C91 H91A 0.9800 . ?
C91 H91B 0.9800 . ?
C91 H91C 0.9800 . ?
C92 H92 1.0000 . ?
C92 C93 1.536(3) . ?
C92 C94 1.536(3) . ?
C93 H93A 0.9800 . ?
C93 H93B 0.9800 . ?
C93 H93C 0.9800 . ?
C94 H94A 0.9800 . ?
C94 H94B 0.9800 . ?
C94 H94C 0.9800 . ?
C101 H10A 0.9900 . ?
C101 H10B 0.9900 . ?
C101 Cl1 1.768(5) . ?
C101 Cl2 1.738(6) . ?
C121 H12A 0.9900 . ?
C121 H12B 0.9900 . ?
C121 Cl5 1.808(7) . ?
C121 Cl6 1.775(5) . ?
C131 H13A 0.9900 . ?
C131 H13B 0.9900 . ?
C131 Cl7 1.749(19) . ?
C131 Cl8 1.754(19) . ?
C111 H11A 0.9900 . ?
C111 H11B 0.9900 . ?
C111 Cl3 1.735(15) . ?
C111 Cl4 1.722(15) . ?
O142 H14A 0.859(18) . ?
O142 H14B 0.850(18) . ?
O141 H14C 0.858(18) . ?
O141 H14D 0.854(18) . ?

loop_
_geom_torsion_atom_site_label_1
_geom_torsion_atom_site_label_2
_geom_torsion_atom_site_label_3
_geom_torsion_atom_site_label_4
_geom_torsion
_geom_torsion_site_symmetry_1
_geom_torsion_site_symmetry_2
_geom_torsion_site_symmetry_3
_geom_torsion_site_symmetry_4
_geom_torsion_publ_flag
O1 N2 C3 C4 -176.5(2) . . . . ?
O1 N2 C7 C6 175.90(19) . . . . ?
O1 N2 C7 C8 -5.0(3) . . . . ?
N2 C3 C4 C5 -0.4(4) . . . . ?
N2 C7 C8 C9 -43.8(3) . . . . ?
N2 C7 C8 C13 138.9(2) . . . . ?
C3 N2 C7 C6 -2.3(3) . . . . ?
C3 N2 C7 C8 176.82(19) . . . . ?
C3 C4 C5 C6 -0.4(3) . . . . ?
C4 C5 C6 C7 -0.2(3) . . . . ?
C5 C6 C7 N2 1.5(3) . . . . ?
C5 C6 C7 C8 -177.5(2) . . . . ?
C6 C7 C8 C9 135.2(2) . . . . ?
C6 C7 C8 C13 -42.1(3) . . . . ?
C7 N2 C3 C4 1.7(3) . . . . ?
C7 C8 C9 C10 -177.30(19) . . . . ?
C7 C8 C13 C12 179.35(18) . . . . ?
C8 C9 C10 C11 -2.1(3) . . . . ?
C8 C9 C10 C33 177.06(19) . . . . ?
C9 C8 C13 C12 2.0(3) . . . . ?
C9 C10 C11 C12 2.2(3) . . . . ?
C9 C10 C11 C14 -179.03(19) . . . . ?
C10 C11 C12 C13 -0.3(3) . . . . ?
C10 C11 C12 C21 -178.83(19) . . . . ?
C10 C11 C14 C15 -83.6(3) . . . . ?
C10 C11 C14 N19 96.7(2) . . . . ?
C11 C12 C13 C8 -1.9(3) . . . . ?
C11 C14 C15 C16 -179.3(2) . . . . ?
C11 C14 N19 C18 178.5(2) . . . . ?
C11 C14 N19 O20 -1.7(3) . . . . ?
C12 C11 C14 C15 95.1(3) . . . . ?
C12 C11 C14 N19 -84.6(3) . . . . ?
C13 C8 C9 C10 0.0(3) . . . . ?
C14 C11 C12 C13 -179.01(19) . . . . ?
C14 C11 C12 C21 2.4(3) . . . . ?
C14 C15 C16 C17 0.3(4) . . . . ?
C15 C14 N19 C18 -1.2(3) . . . . ?
C15 C14 N19 O20 178.6(2) . . . . ?
C15 C16 C17 C18 -0.1(4) . . . . ?
C16 C17 C18 N19 -0.7(4) . . . . ?
C17 C18 N19 C14 1.4(4) . . . . ?
C17 C18 N19 O20 -178.4(2) . . . . ?
N19 C14 C15 C16 0.4(4) . . . . ?
C21 C12 C13 C8 176.68(19) . . . . ?
C22 Si23 C24 C25 -79.4(2) . . . . ?
C22 Si23 C24 C26 45.4(2) . . . . ?
C22 Si23 C27 C28 -178.8(2) . . . . ?
C22 Si23 C27 C29 53.1(3) . . . . ?
C22 Si23 C30 C31 173.42(19) . . . . ?
C22 Si23 C30 C32 -56.8(2) . . . . ?
C24 Si23 C27 C28 -63.9(2) . . . . ?
C24 Si23 C27 C29 168.1(3) . . . . ?
C24 Si23 C30 C31 56.8(2) . . . . ?
C24 Si23 C30 C32 -173.33(19) . . . . ?
C27 Si23 C24 C25 166.81(19) . . . . ?
C27 Si23 C24 C26 -68.4(2) . . . . ?
C27 Si23 C30 C31 -68.1(2) . . . . ?
C27 Si23 C30 C32 61.7(2) . . . . ?
C30 Si23 C24 C25 38.0(2) . . . . ?
C30 Si23 C24 C26 162.8(2) . . . . ?
C30 Si23 C27 C28 61.2(2) . . . . ?
C30 Si23 C27 C29 -66.9(3) . . . . ?
C33 C10 C11 C12 -176.94(19) . . . . ?
C33 C10 C11 C14 1.8(3) . . . . ?
C34 Si35 C36 C37 166.8(2) . . . . ?
C34 Si35 C36 C38 -67.2(2) . . . . ?
C34 Si35 C39 C40 -57.9(3) . . . . ?
C34 Si35 C39 C41 66.5(2) . . . . ?
C34 Si35 C42 C43 -34.0(2) . . . . ?
C34 Si35 C42 C44 -161.04(19) . . . . ?
C36 Si35 C39 C40 55.7(3) . . . . ?
C36 Si35 C39 C41 -179.85(19) . . . . ?
C36 Si35 C42 C43 -149.28(18) . . . . ?
C36 Si35 C42 C44 83.6(2) . . . . ?
C39 Si35 C36 C37 51.8(2) . . . . ?
C39 Si35 C36 C38 177.79(19) . . . . ?
C39 Si35 C42 C43 84.7(2) . . . . ?
C39 Si35 C42 C44 -42.4(2) . . . . ?
C42 Si35 C36 C37 -75.3(2) . . . . ?
C42 Si35 C36 C38 50.7(2) . . . . ?
C42 Si35 C39 C40 -177.7(2) . . . . ?
C42 Si35 C39 C41 -53.3(2) . . . . ?
O51 N52 C53 C54 176.7(2) . . . . ?
O51 N52 C57 C56 -175.95(19) . . . . ?
O51 N52 C57 C58 5.5(3) . . . . ?
N52 C53 C54 C55 0.1(4) . . . . ?
N52 C57 C58 C59 42.2(3) . . . . ?
N52 C57 C58 C63 -141.4(2) . . . . ?
C53 N52 C57 C56 2.3(3) . . . . ?
C53 N52 C57 C58 -176.21(19) . . . . ?
C53 C54 C55 C56 0.6(3) . . . . ?
C54 C55 C56 C57 0.2(3) . . . . ?
C55 C56 C57 N52 -1.6(3) . . . . ?
C55 C56 C57 C58 176.8(2) . . . . ?
C56 C57 C58 C59 -136.3(2) . . . . ?
C56 C57 C58 C63 40.1(3) . . . . ?
C57 N52 C53 C54 -1.6(3) . . . . ?
C57 C58 C59 C60 175.97(18) . . . . ?
C57 C58 C63 C62 -177.84(18) . . . . ?
C58 C59 C60 C61 2.0(3) . . . . ?
C58 C59 C60 C83 -177.66(18) . . . . ?
C59 C58 C63 C62 -1.4(3) . . . . ?
C59 C60 C61 C62 -1.7(3) . . . . ?
C59 C60 C61 C64 179.38(18) . . . . ?
C60 C61 C62 C63 0.0(3) . . . . ?
C60 C61 C62 C71 178.39(19) . . . . ?
C60 C61 C64 C65 89.1(3) . . . . ?
C60 C61 C64 N69 -93.1(2) . . . . ?
C61 C62 C63 C58 1.6(3) . . . . ?
C61 C64 C65 C66 177.0(2) . . . . ?
C61 C64 N69 C68 -178.1(2) . . . . ?
C61 C64 N69 O70 2.6(3) . . . . ?
C62 C61 C64 C65 -89.8(3) . . . . ?
C62 C61 C64 N69 88.1(2) . . . . ?
C63 C58 C59 C60 -0.4(3) . . . . ?
C64 C61 C62 C63 178.87(19) . . . . ?
C64 C61 C62 C71 -2.7(3) . . . . ?
C64 C65 C66 C67 0.9(4) . . . . ?
C65 C64 N69 C68 -0.1(3) . . . . ?
C65 C64 N69 O70 -179.5(2) . . . . ?
C65 C66 C67 C68 -0.1(4) . . . . ?
C66 C67 C68 N69 -0.8(4) . . . . ?
C67 C68 N69 C64 0.9(3) . . . . ?
C67 C68 N69 O70 -179.7(2) . . . . ?
N69 C64 C65 C66 -0.8(4) . . . . ?
C71 C62 C63 C58 -176.77(19) . . . . ?
C72 Si73 C74 C75 -61.4(2) . . . . ?
C72 Si73 C74 C76 173.4(3) . . . . ?
C72 Si73 C77A C78A -55.2(8) . . . . ?
C72 Si73 C77A C79A 171.5(9) . . . . ?
C72 Si73 C77B C78B -46.8(11) . . . . ?
C72 Si73 C77B C79B -165.9(11) . . . . ?
C74 Si73 C77A C78A -167.1(7) . . . . ?
C74 Si73 C77A C79A 59.6(11) . . . . ?
C74 Si73 C77B C78B -164.3(11) . . . . ?
C74 Si73 C77B C79B 76.6(14) . . . . ?
C77A Si73 C74 C75 48.9(4) . . . . ?
C77A Si73 C74 C76 -76.3(5) . . . . ?
C80A Si73 C74 C75 -178.8(3) . . . . ?
C80A Si73 C74 C76 56.0(4) . . . . ?
C80A Si73 C77A C78A 64.0(9) . . . . ?
C80A Si73 C77A C79A -69.2(12) . . . . ?
C77B Si73 C74 C75 59.1(5) . . . . ?
C77B Si73 C74 C76 -66.2(5) . . . . ?
C80B Si73 C74 C75 -166.0(5) . . . . ?
C80B Si73 C74 C76 68.7(6) . . . . ?
C80B Si73 C77B C78B 62.9(12) . . . . ?
C80B Si73 C77B C79B -56.2(15) . . . . ?
C83 C60 C61 C62 177.87(19) . . . . ?
C83 C60 C61 C64 -1.0(3) . . . . ?
C84 Si85 C86 C87 -48.74(19) . . . . ?
C84 Si85 C86 C88 -174.04(17) . . . . ?
C84 Si85 C89 C90 -23.85(19) . . . . ?
C84 Si85 C89 C91 -150.10(17) . . . . ?
C84 Si85 C92 C93 59.36(17) . . . . ?
C84 Si85 C92 C94 -64.51(18) . . . . ?
C86 Si85 C89 C90 -142.43(16) . . . . ?
C86 Si85 C89 C91 91.32(18) . . . . ?
C86 Si85 C92 C93 176.52(15) . . . . ?
C86 Si85 C92 C94 52.65(18) . . . . ?
C89 Si85 C86 C87 69.54(19) . . . . ?
C89 Si85 C86 C88 -55.76(19) . . . . ?
C89 Si85 C92 C93 -58.47(17) . . . . ?
C89 Si85 C92 C94 177.66(15) . . . . ?
C92 Si85 C86 C87 -164.44(17) . . . . ?
C92 Si85 C86 C88 70.27(19) . . . . ?
C92 Si85 C89 C90 92.87(18) . . . . ?
C92 Si85 C89 C91 -33.4(2) . . . . ?
